data_7044752
loop_
_publ_author_name
'Barrado, Alejandro G.'
'Bayne, Julia M.'
'Johnstone, Timothy C.'
'Lehmann, Christian W.'
'Stephan, Douglas W.'
'Alcarazo, Manuel'

_publ_section_title
;
 Dicationic phosphonium salts: Lewis acid initiators for the
 Mukaiyama-aldol reaction
;
_journal_name_full 'Dalton Transactions'
_journal_paper_doi 10.1039/C7DT03197A
_journal_year 2017
_chemical_compound_source acetonitrile
_chemical_formula_moiety 'C24 H22 N P, C F3 O3 S, B F4'
_chemical_formula_sum 'C25 H22 B F7 N O3 P S'
_chemical_formula_weight 591.27
_chemical_name_systematic
;
 N-methyl-2-pyridyl-triphenylphosphonium tetrafluorborate trifluorosulfonate
;
_space_group_crystal_system monoclinic
_space_group_IT_number 14
_space_group_name_Hall '-P 2ybc'
_space_group_name_H-M_alt 'P 1 21/c 1'
_symmetry_cell_setting monoclinic
_symmetry_Int_Tables_number 14
_symmetry_space_group_name_Hall '-P 2ybc'
_symmetry_space_group_name_H-M 'P 1 21/c 1'
_atom_sites_solution_hydrogens geom
_atom_sites_solution_primary direct
_atom_sites_solution_secondary difmap
_audit_block_code GAA-GA-178-01
_audit_creation_date 2014-08-05
_audit_creation_method SHELXL-2014/6
_audit_update_record
;
2017-07-25 deposited with the CCDC.
2017-11-14 downloaded from the CCDC.
;
_cell_angle_alpha 90
_cell_angle_beta 104.909(7)
_cell_angle_gamma 90
_cell_formula_units_Z 4
_cell_length_a 13.937(4)
_cell_length_b 10.516(3)
_cell_length_c 18.021(5)
_cell_measurement_reflns_used 2077
_cell_measurement_temperature 100
_cell_measurement_theta_max 41.1910
_cell_measurement_theta_min 3.2814
_cell_volume 2552.3(13)
_computing_cell_refinement 'SAINT software (Bruker AXS, 2004)'
_computing_data_collection 'APEX2 (Bruker AXS, 2005-2013)'
_computing_data_reduction 'SAINT software (Bruker AXS, 2004)'
_computing_molecular_graphics 'DIAMOND (Crystal Impact GbR, 1997-2012)'
_computing_structure_refinement 'SHELXL (G. M. Sheldrick, 2013)'
_computing_structure_solution 'SHELXS (G. M. Sheldrick, 2013)'
_diffrn_ambient_temperature 100
_diffrn_detector_area_resol_mean 66.67
_diffrn_measured_fraction_theta_full 0.756
_diffrn_measured_fraction_theta_max 0.954
_diffrn_measurement_device_type 'Bruker AXS X8 Proteum'
_diffrn_measurement_method 'CCD \f- and \w-scans'
_diffrn_radiation_monochromator 'MONTEL graded multilayer optic'
_diffrn_radiation_type Cu-K\a
_diffrn_radiation_wavelength 1.54178
_diffrn_reflns_av_R_equivalents 0.1417
_diffrn_reflns_av_unetI/netI 0.0871
_diffrn_reflns_Laue_measured_fraction_full 0.756
_diffrn_reflns_Laue_measured_fraction_max 0.954
_diffrn_reflns_limit_h_max 14
_diffrn_reflns_limit_h_min -14
_diffrn_reflns_limit_k_max 11
_diffrn_reflns_limit_k_min -11
_diffrn_reflns_limit_l_max 19
_diffrn_reflns_limit_l_min -19
_diffrn_reflns_number 31276
_diffrn_reflns_point_group_measured_fraction_full 0.756
_diffrn_reflns_point_group_measured_fraction_max 0.954
_diffrn_reflns_theta_full 67.679
_diffrn_reflns_theta_max 58.923
_diffrn_reflns_theta_min 3.281
_diffrn_source '0.2 x 2mm^2^ focus rotating anode'
_exptl_absorpt_coefficient_mu 2.464
_exptl_absorpt_correction_T_max 0.95777
_exptl_absorpt_correction_T_min 0.71829
_exptl_absorpt_correction_type gaussian
_exptl_absorpt_process_details 'SADABS (Bruker AXS, 2012)'
_exptl_crystal_colour colourless
_exptl_crystal_density_diffrn 1.539
_exptl_crystal_description needle
_exptl_crystal_F_000 1208
_exptl_crystal_size_max 0.22
_exptl_crystal_size_mid 0.03
_exptl_crystal_size_min 0.02
_refine_diff_density_max 0.529
_refine_diff_density_min -0.493
_refine_diff_density_rms 0.129
_refine_ls_extinction_coef 0.0036(4)
_refine_ls_extinction_expression Fc^*^=kFc[1+0.001xFc^2^\l^3^/sin(2\q)]^-1/4^
_refine_ls_extinction_method SHELXL
_refine_ls_goodness_of_fit_ref 1.050
_refine_ls_hydrogen_treatment constr
_refine_ls_matrix_type full
_refine_ls_number_parameters 354
_refine_ls_number_reflns 3490
_refine_ls_number_restraints 0
_refine_ls_restrained_S_all 1.050
_refine_ls_R_factor_all 0.1040
_refine_ls_R_factor_gt 0.0669
_refine_ls_shift/su_max 0.000
_refine_ls_shift/su_mean 0.000
_refine_ls_structure_factor_coef Fsqd
_refine_ls_weighting_details 'w=1/[\s^2^(Fo^2^)+(0.0941P)^2^+2.8690P] where P=(Fo^2^+2Fc^2^)/3'
_refine_ls_weighting_scheme calc
_refine_ls_wR_factor_gt 0.1614
_refine_ls_wR_factor_ref 0.1832
_reflns_Friedel_coverage 0.000
_reflns_number_gt 2429
_reflns_number_total 3490
_reflns_threshold_expression 'I > 2\s(I)'
_cod_data_source_file c7dt03197a2.cif
_cod_data_source_block 8910
_cod_original_cell_volume 2552.5(13)
_cod_original_sg_symbol_Hall '-p 2ybc'
_cod_original_sg_symbol_H-M 'p 21/c'
_cod_database_code 7044752
_shelx_space_group_comment
;
The symmetry employed for this shelxl refinement is uniquely defined
by the following loop, which should always be used as a source of
symmetry information in preference to the above space-group names.
They are only intended as comments.
;
_shelxl_version_number 2014/6

loop_
_space_group_symop_operation_xyz
'x, y, z'
'-x, y+1/2, -z+1/2'
'-x, -y, -z'
'x, -y-1/2, z-1/2'

loop_
_atom_site_label
_atom_site_type_symbol
_atom_site_fract_x
_atom_site_fract_y
_atom_site_fract_z
_atom_site_U_iso_or_equiv
_atom_site_adp_type
_atom_site_occupancy
_atom_site_site_symmetry_order
_atom_site_calc_flag
_atom_site_refinement_flags_posn
_atom_site_refinement_flags_adp
C1 C 0.3715(3) 0.2096(5) 0.3350(3) 0.0289(12) Uani 1 1 d . .
C2 C 0.4353(3) 0.3024(5) 0.3725(3) 0.0334(13) Uani 1 1 d . .
H2 H 0.4096 0.3747 0.3924 0.040 Uiso 1 1 calc R U
C3 C 0.5380(4) 0.2913(5) 0.3815(3) 0.0385(14) Uani 1 1 d . .
H3 H 0.5819 0.3565 0.4063 0.046 Uiso 1 1 calc R U
C4 C 0.5741(4) 0.1852(5) 0.3541(3) 0.0381(14) Uani 1 1 d . .
H4 H 0.6434 0.1754 0.3599 0.046 Uiso 1 1 calc R U
C5 C 0.5086(4) 0.0924(5) 0.3178(3) 0.0381(13) Uani 1 1 d . .
H5 H 0.5339 0.0179 0.2997 0.046 Uiso 1 1 calc R U
C6 C 0.3457(4) 0.0051(5) 0.2603(3) 0.0368(13) Uani 1 1 d . .
H6A H 0.3216 0.0351 0.2073 0.055 Uiso 1 1 calc R U
H6B H 0.2891 -0.0126 0.2816 0.055 Uiso 1 1 calc R U
H6C H 0.3846 -0.0728 0.2611 0.055 Uiso 1 1 calc R U
C7 C 0.1900(4) 0.1094(5) 0.3692(3) 0.0317(12) Uani 1 1 d . .
C8 C 0.0870(4) 0.1082(5) 0.3615(3) 0.0345(13) Uani 1 1 d . .
H8 H 0.0454 0.1685 0.3292 0.041 Uiso 1 1 calc R U
C9 C 0.0467(4) 0.0194(5) 0.4009(3) 0.0381(13) Uani 1 1 d . .
H9 H -0.0231 0.0169 0.3945 0.046 Uiso 1 1 calc R U
C10 C 0.1072(4) -0.0659(5) 0.4497(3) 0.0364(13) Uani 1 1 d . .
H10 H 0.0789 -0.1267 0.4768 0.044 Uiso 1 1 calc R U
C11 C 0.2095(4) -0.0631(5) 0.4592(3) 0.0350(13) Uani 1 1 d . .
H11 H 0.2509 -0.1212 0.4934 0.042 Uiso 1 1 calc R U
C12 C 0.2513(4) 0.0243(5) 0.4190(3) 0.0330(13) Uani 1 1 d . .
H12 H 0.3211 0.0260 0.4254 0.040 Uiso 1 1 calc R U
C13 C 0.1850(4) 0.2237(5) 0.2178(3) 0.0319(12) Uani 1 1 d . .
C14 C 0.2175(4) 0.3131(5) 0.1719(3) 0.0379(14) Uani 1 1 d . .
H14 H 0.2664 0.3743 0.1946 0.045 Uiso 1 1 calc R U
C15 C 0.1781(4) 0.3116(5) 0.0936(3) 0.0429(15) Uani 1 1 d . .
H15 H 0.1990 0.3730 0.0625 0.051 Uiso 1 1 calc R U
C16 C 0.1087(4) 0.2221(6) 0.0602(3) 0.0437(15) Uani 1 1 d . .
H16 H 0.0807 0.2234 0.0063 0.052 Uiso 1 1 calc R U
C17 C 0.0793(4) 0.1307(5) 0.1044(3) 0.0412(15) Uani 1 1 d . .
H17 H 0.0332 0.0671 0.0806 0.049 Uiso 1 1 calc R U
C18 C 0.1168(4) 0.1310(5) 0.1834(3) 0.0372(14) Uani 1 1 d . .
H18 H 0.0961 0.0683 0.2139 0.045 Uiso 1 1 calc R U
C19 C 0.2169(3) 0.3785(4) 0.3585(3) 0.0301(13) Uani 1 1 d . .
C20 C 0.2408(4) 0.3882(5) 0.4381(3) 0.0359(13) Uani 1 1 d . .
H20 H 0.2710 0.3184 0.4689 0.043 Uiso 1 1 calc R U
C21 C 0.2208(4) 0.4991(5) 0.4725(3) 0.0370(13) Uani 1 1 d . .
H21 H 0.2376 0.5061 0.5269 0.044 Uiso 1 1 calc R U
C22 C 0.1761(4) 0.6002(5) 0.4270(3) 0.0406(14) Uani 1 1 d . .
H22 H 0.1606 0.6756 0.4506 0.049 Uiso 1 1 calc R U
C23 C 0.1541(4) 0.5931(5) 0.3491(3) 0.0412(14) Uani 1 1 d . .
H23 H 0.1257 0.6641 0.3188 0.049 Uiso 1 1 calc R U
C24 C 0.1732(4) 0.4821(5) 0.3139(3) 0.0409(14) Uani 1 1 d . .
H24 H 0.1566 0.4765 0.2594 0.049 Uiso 1 1 calc R U
C25 C 0.4308(4) 0.6851(6) 0.3852(3) 0.0426(14) Uani 1 1 d . .
B1 B 0.8430(4) 0.2725(6) 0.3557(3) 0.0335(15) Uani 1 1 d . .
N1 N 0.4095(3) 0.1048(4) 0.3073(2) 0.0316(10) Uani 1 1 d . .
O1 O 0.5403(2) 0.7978(3) 0.31323(19) 0.0393(9) Uani 1 1 d . .
O2 O 0.6035(3) 0.6111(3) 0.3873(2) 0.0489(10) Uani 1 1 d . .
O3 O 0.5860(3) 0.8088(3) 0.4519(2) 0.0488(10) Uani 1 1 d . .
F1 F 0.7613(2) 0.3434(3) 0.36382(17) 0.0495(8) Uani 1 1 d . .
F2 F 0.8167(2) 0.1447(3) 0.34791(17) 0.0483(8) Uani 1 1 d . .
F3 F 0.9209(2) 0.2913(3) 0.41904(18) 0.0549(9) Uani 1 1 d . .
F4 F 0.8689(3) 0.3142(3) 0.29031(18) 0.0651(10) Uani 1 1 d . .
F5 F 0.3718(2) 0.7829(3) 0.3886(2) 0.0647(10) Uani 1 1 d . .
F6 F 0.4301(2) 0.6102(3) 0.44604(18) 0.0602(10) Uani 1 1 d . .
F7 F 0.3864(2) 0.6171(3) 0.32292(19) 0.0606(10) Uani 1 1 d . .
P1 P 0.23784(9) 0.22944(12) 0.31869(7) 0.0313(4) Uani 1 1 d . .
S1 S 0.55446(10) 0.73162(13) 0.38472(8) 0.0432(5) Uani 1 1 d . .

loop_
_atom_site_aniso_label
_atom_site_aniso_U_11
_atom_site_aniso_U_22
_atom_site_aniso_U_33
_atom_site_aniso_U_23
_atom_site_aniso_U_13
_atom_site_aniso_U_12
C1 0.030(3) 0.031(3) 0.028(3) 0.001(2) 0.013(2) 0.002(2)
C2 0.030(3) 0.041(3) 0.032(3) 0.000(2) 0.015(2) 0.003(3)
C3 0.037(3) 0.041(3) 0.040(3) 0.003(3) 0.016(3) -0.003(3)
C4 0.030(3) 0.048(4) 0.039(3) 0.001(3) 0.014(3) -0.001(3)
C5 0.039(3) 0.042(3) 0.036(3) -0.002(3) 0.015(3) 0.003(3)
C6 0.033(3) 0.041(3) 0.038(3) -0.006(3) 0.012(2) -0.001(2)
C7 0.036(3) 0.032(3) 0.030(3) -0.005(2) 0.015(2) -0.002(2)
C8 0.035(3) 0.040(3) 0.032(3) 0.002(2) 0.014(2) 0.000(2)
C9 0.035(3) 0.045(3) 0.039(3) -0.005(3) 0.017(3) -0.004(3)
C10 0.046(4) 0.034(3) 0.034(3) -0.004(3) 0.018(3) -0.002(3)
C11 0.039(3) 0.032(3) 0.036(3) 0.001(2) 0.015(2) 0.003(2)
C12 0.037(3) 0.033(3) 0.031(3) -0.003(2) 0.012(2) 0.005(3)
C13 0.029(3) 0.037(3) 0.031(3) 0.003(2) 0.010(2) 0.003(2)
C14 0.034(3) 0.040(3) 0.045(4) 0.001(3) 0.021(3) 0.004(3)
C15 0.043(3) 0.058(4) 0.032(4) 0.009(3) 0.018(3) 0.010(3)
C16 0.031(3) 0.068(4) 0.034(3) 0.002(3) 0.012(3) 0.013(3)
C17 0.031(3) 0.057(4) 0.038(4) -0.012(3) 0.013(3) 0.001(3)
C18 0.029(3) 0.046(4) 0.040(4) -0.006(3) 0.015(3) 0.000(3)
C19 0.031(3) 0.033(3) 0.029(3) 0.002(2) 0.012(2) 0.001(2)
C20 0.036(3) 0.036(3) 0.040(4) 0.002(3) 0.016(3) 0.000(2)
C21 0.031(3) 0.044(3) 0.041(3) -0.006(3) 0.018(2) -0.006(3)
C22 0.037(3) 0.035(3) 0.054(4) -0.008(3) 0.018(3) 0.002(3)
C23 0.035(3) 0.042(4) 0.048(4) 0.002(3) 0.013(3) 0.005(3)
C24 0.034(3) 0.048(4) 0.045(3) 0.005(3) 0.018(3) 0.000(3)
C25 0.041(4) 0.051(4) 0.041(4) 0.001(3) 0.019(3) -0.002(3)
B1 0.027(4) 0.039(4) 0.036(4) 0.001(3) 0.010(3) 0.009(3)
N1 0.026(2) 0.039(3) 0.031(3) 0.004(2) 0.0108(19) 0.002(2)
O1 0.040(2) 0.041(2) 0.041(2) 0.0046(17) 0.0173(17) -0.0013(17)
O2 0.054(2) 0.036(2) 0.057(3) 0.0032(18) 0.0159(19) 0.0093(18)
O3 0.049(2) 0.052(2) 0.045(2) -0.0135(19) 0.0114(18) -0.0050(19)
F1 0.0393(18) 0.0451(18) 0.065(2) -0.0064(16) 0.0143(15) 0.0042(15)
F2 0.0464(19) 0.0378(19) 0.061(2) -0.0014(15) 0.0153(15) 0.0013(14)
F3 0.0399(19) 0.057(2) 0.060(2) 0.0000(16) -0.0019(16) 0.0036(15)
F4 0.098(3) 0.057(2) 0.053(2) -0.0036(17) 0.0440(19) -0.0099(19)
F5 0.056(2) 0.057(2) 0.092(3) 0.0081(19) 0.0374(19) 0.0092(18)
F6 0.065(2) 0.062(2) 0.063(2) 0.0069(18) 0.0329(18) -0.0055(17)
F7 0.051(2) 0.075(2) 0.057(2) -0.0056(19) 0.0165(17) -0.0148(18)
P1 0.0304(8) 0.0342(8) 0.0322(9) 0.0007(6) 0.0134(6) 0.0007(6)
S1 0.0396(9) 0.0457(10) 0.0468(10) -0.0021(7) 0.0155(7) -0.0003(7)

loop_
_atom_type_symbol
_atom_type_description
_atom_type_scat_dispersion_real
_atom_type_scat_dispersion_imag
_atom_type_scat_source
C C 0.0181 0.0091 'International Tables Vol C Tables 4.2.6.8 and 6.1.1.4'
H H 0.0000 0.0000 'International Tables Vol C Tables 4.2.6.8 and 6.1.1.4'
B B 0.0090 0.0039 'International Tables Vol C Tables 4.2.6.8 and 6.1.1.4'
N N 0.0311 0.0180 'International Tables Vol C Tables 4.2.6.8 and 6.1.1.4'
O O 0.0492 0.0322 'International Tables Vol C Tables 4.2.6.8 and 6.1.1.4'
F F 0.0727 0.0534 'International Tables Vol C Tables 4.2.6.8 and 6.1.1.4'
P P 0.2955 0.4335 'International Tables Vol C Tables 4.2.6.8 and 6.1.1.4'
S S 0.3331 0.5567 'International Tables Vol C Tables 4.2.6.8 and 6.1.1.4'

loop_
_citation_id
_citation_doi
_citation_year
1 10.1039/C7DT03197A 2017

loop_
_exptl_crystal_face_index_h
_exptl_crystal_face_index_k
_exptl_crystal_face_index_l
_exptl_crystal_face_perp_dist
-2.00 1.00 1.00 0.0100
2.00 -1.00 -1.00 0.0100
0.00 1.00 -1.00 0.1100
0.00 -1.00 1.00 0.1100
0.00 -1.00 -2.00 0.0150
0.00 1.00 2.00 0.0150

loop_
_geom_angle_atom_site_label_1
_geom_angle_atom_site_label_2
_geom_angle_atom_site_label_3
_geom_angle
N1 C1 C2 119.2(4)
N1 C1 P1 120.5(3)
C2 C1 P1 120.2(4)
C1 C2 C3 120.7(5)
C4 C3 C2 118.9(5)
C3 C4 C5 119.3(5)
N1 C5 C4 121.6(5)
C12 C7 C8 119.9(4)
C12 C7 P1 122.4(4)
C8 C7 P1 117.5(4)
C9 C8 C7 119.7(5)
C8 C9 C10 120.4(5)
C9 C10 C11 120.2(5)
C12 C11 C10 120.2(5)
C11 C12 C7 119.5(5)
C18 C13 C14 119.7(5)
C18 C13 P1 122.3(4)
C14 C13 P1 118.0(4)
C15 C14 C13 119.5(5)
C16 C15 C14 120.6(5)
C15 C16 C17 120.4(5)
C16 C17 C18 120.3(5)
C17 C18 C13 119.5(5)
C20 C19 C24 119.3(5)
C20 C19 P1 117.4(4)
C24 C19 P1 123.2(4)
C21 C20 C19 120.2(5)
C20 C21 C22 119.5(5)
C23 C22 C21 121.0(5)
C22 C23 C24 120.1(5)
C23 C24 C19 119.9(5)
F5 C25 F7 107.2(4)
F5 C25 F6 106.2(4)
F7 C25 F6 105.7(4)
F5 C25 S1 113.3(4)
F7 C25 S1 112.2(4)
F6 C25 S1 111.7(4)
F3 B1 F4 109.7(5)
F3 B1 F2 110.8(4)
F4 B1 F2 109.8(5)
F3 B1 F1 109.1(4)
F4 B1 F1 108.4(4)
F2 B1 F1 109.0(4)
C5 N1 C1 120.2(4)
C5 N1 C6 116.7(4)
C1 N1 C6 122.9(4)
C19 P1 C13 112.0(2)
C19 P1 C7 107.2(2)
C13 P1 C7 112.8(2)
C19 P1 C1 107.6(2)
C13 P1 C1 107.3(2)
C7 P1 C1 109.7(2)
O3 S1 O1 115.3(2)
O3 S1 O2 115.7(2)
O1 S1 O2 114.4(2)
O3 S1 C25 103.7(2)
O1 S1 C25 103.1(2)
O2 S1 C25 102.1(3)

loop_
_geom_bond_atom_site_label_1
_geom_bond_atom_site_label_2
_geom_bond_distance
C1 N1 1.370(6)
C1 C2 1.374(7)
C1 P1 1.822(5)
C2 C3 1.403(7)
C3 C4 1.368(7)
C4 C5 1.380(7)
C5 N1 1.352(6)
C6 N1 1.490(6)
C7 C12 1.393(7)
C7 C8 1.406(7)
C7 P1 1.784(5)
C8 C9 1.378(7)
C9 C10 1.381(7)
C10 C11 1.393(7)
C11 C12 1.387(7)
C13 C18 1.391(7)
C13 C14 1.403(7)
C13 P1 1.779(5)
C14 C15 1.375(7)
C15 C16 1.372(8)
C16 C17 1.376(7)
C17 C18 1.385(7)
C19 C20 1.390(7)
C19 C24 1.398(7)
C19 P1 1.779(5)
C20 C21 1.383(7)
C21 C22 1.390(7)
C22 C23 1.359(7)
C23 C24 1.387(7)
C25 F5 1.329(6)
C25 F7 1.340(6)
C25 F6 1.352(6)
C25 S1 1.794(5)
B1 F3 1.373(7)
B1 F4 1.390(7)
B1 F2 1.390(7)
B1 F1 1.400(6)
O1 S1 1.433(3)
O2 S1 1.435(4)
O3 S1 1.430(4)
